data_4069822
loop_
_publ_author_name
'Meppelder, Geert-Jan M.'
'Fan, Hong-Tao'
'Spaniol, Thomas P.'
'Okuda, Jun'

_publ_section_title
;
 Group 4 Metal Complexes Supported by [ONNO]-Type Bis(o-aminophenolato)
 Ligands: Synthesis, Structure, and \a-Olefin Polymerization Activity
;
_journal_issue 17
_journal_name_full Organometallics
_journal_page_first 5159
_journal_paper_doi 10.1021/om9004274
_journal_volume 28
_journal_year 2009
_chemical_formula_moiety 'C32 H50 Cl2 Hf N2 O2'
_chemical_formula_sum 'C32 H50 Cl2 Hf N2 O2'
_chemical_formula_weight 744.13
_chemical_name_systematic
;
 ?
;
_space_group_IT_number 2
_symmetry_cell_setting triclinic
_symmetry_space_group_name_Hall '-P 1'
_symmetry_space_group_name_H-M 'P -1'
_atom_sites_solution_hydrogens geom
_atom_sites_solution_primary direct
_atom_sites_solution_secondary difmap
_audit_creation_method SHELXL-97
_cell_angle_alpha 87.9664(14)
_cell_angle_beta 72.7278(14)
_cell_angle_gamma 78.4131(14)
_cell_formula_units_Z 4
_cell_length_a 15.2104(13)
_cell_length_b 15.4503(14)
_cell_length_c 15.7338(14)
_cell_measurement_reflns_used 8706
_cell_measurement_temperature 110(2)
_cell_measurement_theta_max 25.85
_cell_measurement_theta_min 2.24
_cell_volume 3457.7(5)
_computing_cell_refinement 'Bruker SMART (2001)'
_computing_data_collection 'Bruker SMART (2001)'
_computing_data_reduction 'Bruker SAINT+ (1999)'
_computing_molecular_graphics 'Ortep-3 for Windows (Farrugia, 1997)'
_computing_structure_refinement 'SHELXL-97 (Sheldrick, 1997)'
_computing_structure_solution 'SIR 97 (Altomare et al, 1997)'
_diffrn_ambient_temperature 110(2)
_diffrn_measured_fraction_theta_full 0.997
_diffrn_measured_fraction_theta_max 0.905
_diffrn_measurement_device_type 'CCD area detector'
_diffrn_measurement_method 'omega scans'
_diffrn_radiation_monochromator graphite
_diffrn_radiation_source 'fine-focus sealed tube'
_diffrn_radiation_type MoK\a
_diffrn_radiation_wavelength 0.71073
_diffrn_reflns_av_R_equivalents 0.0664
_diffrn_reflns_av_sigmaI/netI 0.1008
_diffrn_reflns_limit_h_max 20
_diffrn_reflns_limit_h_min -21
_diffrn_reflns_limit_k_max 22
_diffrn_reflns_limit_k_min -22
_diffrn_reflns_limit_l_max 21
_diffrn_reflns_limit_l_min -21
_diffrn_reflns_number 52759
_diffrn_reflns_theta_full 27.50
_diffrn_reflns_theta_max 31.03
_diffrn_reflns_theta_min 1.76
_exptl_absorpt_coefficient_mu 3.200
_exptl_absorpt_correction_T_max 0.720
_exptl_absorpt_correction_T_min 0.520
_exptl_absorpt_correction_type multi-scan
_exptl_absorpt_process_details 'Platon MULABS'
_exptl_crystal_colour colourless
_exptl_crystal_density_diffrn 1.429
_exptl_crystal_density_method 'not measured'
_exptl_crystal_description block
_exptl_crystal_F_000 1512
_exptl_crystal_size_max 0.25
_exptl_crystal_size_mid 0.22
_exptl_crystal_size_min 0.11
_refine_diff_density_max 2.107
_refine_diff_density_min -1.790
_refine_diff_density_rms 0.148
_refine_ls_extinction_method none
_refine_ls_goodness_of_fit_ref 0.949
_refine_ls_hydrogen_treatment constr
_refine_ls_matrix_type full
_refine_ls_number_parameters 731
_refine_ls_number_reflns 20024
_refine_ls_number_restraints 0
_refine_ls_restrained_S_all 0.949
_refine_ls_R_factor_all 0.0683
_refine_ls_R_factor_gt 0.0448
_refine_ls_shift/su_max 0.001
_refine_ls_shift/su_mean 0.000
_refine_ls_structure_factor_coef Fsqd
_refine_ls_weighting_details 'calc w=1/[\s^2^(Fo^2^)+(0.0210P)^2^+0.0000P] where P=(Fo^2^+2Fc^2^)/3'
_refine_ls_weighting_scheme calc
_refine_ls_wR_factor_gt 0.0869
_refine_ls_wR_factor_ref 0.0920
_reflns_number_gt 14014
_reflns_number_total 20024
_reflns_threshold_expression >2sigma(I)
_cod_data_source_file om9004274_si_002.cif
_cod_data_source_block 7
_cod_database_code 4069822

loop_
_symmetry_equiv_pos_as_xyz
'x, y, z'
'-x, -y, -z'

loop_
_atom_site_label
_atom_site_type_symbol
_atom_site_fract_x
_atom_site_fract_y
_atom_site_fract_z
_atom_site_U_iso_or_equiv
_atom_site_adp_type
_atom_site_occupancy
_atom_site_symmetry_multiplicity
_atom_site_calc_flag
_atom_site_refinement_flags
Hf1 Hf 0.221155(13) 0.273938(13) 0.521446(13) 0.01635(5) Uani 1 1 d .
Hf2 Hf 0.759646(14) 0.256145(13) 0.400780(13) 0.01772(5) Uani 1 1 d .
O1 O 0.2455(2) 0.3146(2) 0.6298(2) 0.0187(7) Uani 1 1 d .
O2 O 0.2619(2) 0.2261(2) 0.3987(2) 0.0221(8) Uani 1 1 d .
O3 O 0.7077(2) 0.2585(2) 0.5328(2) 0.0202(7) Uani 1 1 d .
O4 O 0.8649(2) 0.2444(2) 0.2884(2) 0.0176(7) Uani 1 1 d .
N1 N 0.3454(3) 0.1666(3) 0.5453(3) 0.0196(9) Uani 1 1 d .
N2 N 0.3594(3) 0.3293(2) 0.4438(2) 0.0157(8) Uani 1 1 d .
N3 N 0.8594(3) 0.3232(2) 0.4580(2) 0.0168(8) Uani 1 1 d .
N4 N 0.8788(3) 0.1348(2) 0.4193(2) 0.0183(9) Uani 1 1 d .
Cl1 Cl 0.11287(8) 0.40073(8) 0.50055(9) 0.0248(3) Uani 1 1 d .
Cl2 Cl 0.11558(9) 0.17766(8) 0.58528(9) 0.0273(3) Uani 1 1 d .
Cl3 Cl 0.67630(9) 0.15189(9) 0.36845(9) 0.0292(3) Uani 1 1 d .
Cl4 Cl 0.66780(9) 0.39285(9) 0.37507(9) 0.0303(3) Uani 1 1 d .
C1 C 0.2842(3) 0.2562(3) 0.6813(3) 0.0169(10) Uani 1 1 d .
C2 C 0.3360(3) 0.1759(3) 0.6406(3) 0.0177(10) Uani 1 1 d .
C3 C 0.3741(3) 0.1083(3) 0.6877(3) 0.0205(11) Uani 1 1 d .
H3 H 0.4104 0.0546 0.6578 0.025 Uiso 1 1 calc R
C4 C 0.3593(3) 0.1191(3) 0.7774(3) 0.0229(11) Uani 1 1 d .
C5 C 0.3092(3) 0.2014(3) 0.8173(3) 0.0226(11) Uani 1 1 d .
H5 H 0.3003 0.2100 0.8790 0.027 Uiso 1 1 calc R
C6 C 0.2719(3) 0.2710(3) 0.7717(3) 0.0186(10) Uani 1 1 d .
C7 C 0.3895(4) 0.0437(3) 0.8344(3) 0.0300(13) Uani 1 1 d .
C8 C 0.4477(4) 0.0708(4) 0.8893(4) 0.0433(16) Uani 1 1 d .
H8A H 0.4114 0.1228 0.9268 0.065 Uiso 1 1 calc R
H8B H 0.5056 0.0851 0.8492 0.065 Uiso 1 1 calc R
H8C H 0.4635 0.0220 0.9270 0.065 Uiso 1 1 calc R
C9 C 0.4491(4) -0.0380(3) 0.7782(4) 0.0349(14) Uani 1 1 d .
H9A H 0.5046 -0.0220 0.7355 0.052 Uiso 1 1 calc R
H9B H 0.4118 -0.0604 0.7459 0.052 Uiso 1 1 calc R
H9C H 0.4689 -0.0838 0.8171 0.052 Uiso 1 1 calc R
C10 C 0.3030(4) 0.0168(4) 0.8975(4) 0.0540(19) Uani 1 1 d .
H10A H 0.3224 -0.0314 0.9344 0.081 Uiso 1 1 calc R
H10B H 0.2664 -0.0032 0.8630 0.081 Uiso 1 1 calc R
H10C H 0.2645 0.0675 0.9358 0.081 Uiso 1 1 calc R
C11 C 0.2157(3) 0.3585(3) 0.8193(3) 0.0223(11) Uani 1 1 d .
C12 C 0.2575(4) 0.4364(3) 0.7716(4) 0.0313(13) Uani 1 1 d .
H12A H 0.3212 0.4317 0.7760 0.047 Uiso 1 1 calc R
H12B H 0.2181 0.4922 0.7997 0.047 Uiso 1 1 calc R
H12C H 0.2598 0.4348 0.7088 0.047 Uiso 1 1 calc R
C13 C 0.2145(4) 0.3623(4) 0.9157(3) 0.0323(13) Uani 1 1 d .
H13A H 0.1845 0.3155 0.9483 0.048 Uiso 1 1 calc R
H13B H 0.1792 0.4200 0.9425 0.048 Uiso 1 1 calc R
H13C H 0.2791 0.3538 0.9188 0.048 Uiso 1 1 calc R
C14 C 0.1132(3) 0.3713(3) 0.8165(3) 0.0290(12) Uani 1 1 d .
H14A H 0.1125 0.3722 0.7543 0.043 Uiso 1 1 calc R
H14B H 0.0770 0.4273 0.8467 0.043 Uiso 1 1 calc R
H14C H 0.0852 0.3224 0.8465 0.043 Uiso 1 1 calc R
C15 C 0.3435(4) 0.0743(3) 0.5216(4) 0.0276(12) Uani 1 1 d .
H15A H 0.4034 0.0354 0.5203 0.041 Uiso 1 1 calc R
H15B H 0.3336 0.0731 0.4629 0.041 Uiso 1 1 calc R
H15C H 0.2922 0.0538 0.5662 0.041 Uiso 1 1 calc R
C16 C 0.4380(3) 0.1867(3) 0.4886(3) 0.0211(11) Uani 1 1 d .
H16A H 0.4887 0.1583 0.5140 0.025 Uiso 1 1 calc R
H16B H 0.4528 0.1619 0.4277 0.025 Uiso 1 1 calc R
C17 C 0.4338(3) 0.2852(3) 0.4846(3) 0.0188(10) Uani 1 1 d .
H17A H 0.4198 0.3098 0.5455 0.023 Uiso 1 1 calc R
H17B H 0.4955 0.2970 0.4488 0.023 Uiso 1 1 calc R
C18 C 0.3477(3) 0.4265(3) 0.4563(3) 0.0237(11) Uani 1 1 d .
H18A H 0.4087 0.4438 0.4319 0.036 Uiso 1 1 calc R
H18B H 0.3229 0.4422 0.5200 0.036 Uiso 1 1 calc R
H18C H 0.3039 0.4574 0.4253 0.036 Uiso 1 1 calc R
C19 C 0.3846(3) 0.3037(3) 0.3498(3) 0.0179(10) Uani 1 1 d .
C20 C 0.3296(3) 0.2514(3) 0.3289(3) 0.0181(10) Uani 1 1 d .
C21 C 0.3432(3) 0.2274(3) 0.2413(3) 0.0192(10) Uani 1 1 d .
C22 C 0.4153(3) 0.2561(3) 0.1773(3) 0.0215(11) Uani 1 1 d .
H22 H 0.4251 0.2410 0.1167 0.026 Uiso 1 1 calc R
C23 C 0.4745(3) 0.3058(3) 0.1967(3) 0.0196(10) Uani 1 1 d .
C24 C 0.4574(3) 0.3303(3) 0.2842(3) 0.0189(10) Uani 1 1 d .
H24 H 0.4952 0.3653 0.2998 0.023 Uiso 1 1 calc R
C25 C 0.5543(3) 0.3317(3) 0.1213(3) 0.0236(11) Uani 1 1 d .
C26 C 0.5143(4) 0.3851(4) 0.0527(4) 0.0512(18) Uani 1 1 d .
H26A H 0.5659 0.3998 0.0038 0.077 Uiso 1 1 calc R
H26B H 0.4723 0.4397 0.0811 0.077 Uiso 1 1 calc R
H26C H 0.4792 0.3501 0.0294 0.077 Uiso 1 1 calc R
C27 C 0.6098(4) 0.3877(4) 0.1543(4) 0.054(2) Uani 1 1 d .
H27A H 0.6351 0.3555 0.1995 0.082 Uiso 1 1 calc R
H27B H 0.5684 0.4434 0.1804 0.082 Uiso 1 1 calc R
H27C H 0.6617 0.4002 0.1043 0.082 Uiso 1 1 calc R
C28 C 0.6215(4) 0.2502(4) 0.0751(4) 0.0493(18) Uani 1 1 d .
H28A H 0.6495 0.2162 0.1177 0.074 Uiso 1 1 calc R
H28B H 0.6712 0.2675 0.0260 0.074 Uiso 1 1 calc R
H28C H 0.5877 0.2139 0.0517 0.074 Uiso 1 1 calc R
C29 C 0.2754(3) 0.1754(3) 0.2175(3) 0.0245(11) Uani 1 1 d .
C30 C 0.2769(4) 0.0871(3) 0.2653(4) 0.0320(13) Uani 1 1 d .
H30A H 0.2617 0.0979 0.3295 0.048 Uiso 1 1 calc R
H30B H 0.3395 0.0495 0.2434 0.048 Uiso 1 1 calc R
H30C H 0.2304 0.0574 0.2535 0.048 Uiso 1 1 calc R
C31 C 0.3019(4) 0.1562(4) 0.1183(3) 0.0366(14) Uani 1 1 d .
H31A H 0.2593 0.1214 0.1064 0.055 Uiso 1 1 calc R
H31B H 0.3666 0.1227 0.0975 0.055 Uiso 1 1 calc R
H31C H 0.2968 0.2119 0.0867 0.055 Uiso 1 1 calc R
C32 C 0.1762(4) 0.2312(3) 0.2474(4) 0.0327(13) Uani 1 1 d .
H32A H 0.1323 0.1984 0.2351 0.049 Uiso 1 1 calc R
H32B H 0.1743 0.2865 0.2150 0.049 Uiso 1 1 calc R
H32C H 0.1582 0.2444 0.3115 0.049 Uiso 1 1 calc R
C33 C 0.7330(3) 0.3061(3) 0.5886(3) 0.0186(10) Uani 1 1 d .
C34 C 0.8129(3) 0.3413(3) 0.5534(3) 0.0182(10) Uani 1 1 d .
C35 C 0.8457(3) 0.3886(3) 0.6065(3) 0.0172(10) Uani 1 1 d .
H35 H 0.9014 0.4110 0.5814 0.021 Uiso 1 1 calc R
C36 C 0.7973(3) 0.4032(3) 0.6963(3) 0.0183(10) Uani 1 1 d .
C37 C 0.7151(3) 0.3702(3) 0.7293(3) 0.0220(11) Uani 1 1 d .
H37 H 0.6807 0.3814 0.7903 0.026 Uiso 1 1 calc R
C38 C 0.6805(3) 0.3220(3) 0.6784(3) 0.0199(10) Uani 1 1 d .
C39 C 0.8290(3) 0.4539(3) 0.7605(3) 0.0210(10) Uani 1 1 d .
C40 C 0.9160(4) 0.4901(4) 0.7134(3) 0.0317(13) Uani 1 1 d .
H40A H 0.9679 0.4412 0.6862 0.048 Uiso 1 1 calc R
H40B H 0.9334 0.5223 0.7565 0.048 Uiso 1 1 calc R
H40C H 0.9031 0.5303 0.6670 0.048 Uiso 1 1 calc R
C41 C 0.8516(4) 0.3922(4) 0.8316(4) 0.0381(15) Uani 1 1 d .
H41A H 0.9044 0.3442 0.8038 0.057 Uiso 1 1 calc R
H41B H 0.7965 0.3673 0.8625 0.057 Uiso 1 1 calc R
H41C H 0.8685 0.4251 0.8745 0.057 Uiso 1 1 calc R
C42 C 0.7503(4) 0.5320(4) 0.8040(4) 0.0390(15) Uani 1 1 d .
H42A H 0.7706 0.5641 0.8450 0.058 Uiso 1 1 calc R
H42B H 0.6939 0.5100 0.8370 0.058 Uiso 1 1 calc R
H42C H 0.7362 0.5718 0.7578 0.058 Uiso 1 1 calc R
C43 C 0.5885(3) 0.2886(4) 0.7162(3) 0.0295(13) Uani 1 1 d .
C44 C 0.6056(4) 0.1869(4) 0.7022(4) 0.0424(16) Uani 1 1 d .
H44A H 0.5455 0.1674 0.7224 0.064 Uiso 1 1 calc R
H44B H 0.6469 0.1576 0.7366 0.064 Uiso 1 1 calc R
H44C H 0.6353 0.1714 0.6389 0.064 Uiso 1 1 calc R
C45 C 0.5438(4) 0.3082(4) 0.8162(3) 0.0395(16) Uani 1 1 d .
H45A H 0.5330 0.3719 0.8281 0.059 Uiso 1 1 calc R
H45B H 0.5859 0.2767 0.8487 0.059 Uiso 1 1 calc R
H45C H 0.4837 0.2885 0.8360 0.059 Uiso 1 1 calc R
C46 C 0.5198(4) 0.3337(4) 0.6691(4) 0.0465(18) Uani 1 1 d .
H46A H 0.4629 0.3087 0.6880 0.070 Uiso 1 1 calc R
H46B H 0.5482 0.3248 0.6047 0.070 Uiso 1 1 calc R
H46C H 0.5035 0.3972 0.6840 0.070 Uiso 1 1 calc R
C47 C 0.8814(3) 0.4050(3) 0.4087(3) 0.0222(11) Uani 1 1 d .
H47A H 0.8249 0.4519 0.4235 0.033 Uiso 1 1 calc R
H47B H 0.9022 0.3921 0.3445 0.033 Uiso 1 1 calc R
H47C H 0.9313 0.4244 0.4260 0.033 Uiso 1 1 calc R
C48 C 0.9500(3) 0.2575(3) 0.4435(3) 0.0190(10) Uani 1 1 d .
H48A H 0.9859 0.2540 0.3796 0.023 Uiso 1 1 calc R
H48B H 0.9884 0.2770 0.4772 0.023 Uiso 1 1 calc R
C49 C 0.9311(3) 0.1683(3) 0.4736(3) 0.0211(11) Uani 1 1 d .
H49A H 0.8938 0.1722 0.5372 0.025 Uiso 1 1 calc R
H49B H 0.9914 0.1265 0.4676 0.025 Uiso 1 1 calc R
C50 C 0.8400(3) 0.0594(3) 0.4671(3) 0.0250(11) Uani 1 1 d .
H50A H 0.8140 0.0299 0.4287 0.037 Uiso 1 1 calc R
H50B H 0.7902 0.0815 0.5218 0.037 Uiso 1 1 calc R
H50C H 0.8902 0.0172 0.4821 0.037 Uiso 1 1 calc R
C51 C 0.9401(3) 0.1080(3) 0.3296(3) 0.0181(10) Uani 1 1 d .
C52 C 0.9312(3) 0.1683(3) 0.2628(3) 0.0192(10) Uani 1 1 d .
C53 C 0.9868(3) 0.1494(3) 0.1747(3) 0.0183(10) Uani 1 1 d .
C54 C 1.0470(3) 0.0684(3) 0.1583(3) 0.0214(11) Uani 1 1 d .
H54 H 1.0849 0.0541 0.0987 0.026 Uiso 1 1 calc R
C55 C 1.0566(3) 0.0050(3) 0.2230(3) 0.0199(10) Uani 1 1 d .
C56 C 1.0017(3) 0.0282(3) 0.3095(3) 0.0190(10) Uani 1 1 d .
H56 H 1.0067 -0.0119 0.3558 0.023 Uiso 1 1 calc R
C57 C 1.1155(4) -0.0873(3) 0.1970(3) 0.0250(11) Uani 1 1 d .
C58 C 1.1346(4) -0.1372(3) 0.2741(3) 0.0303(13) Uani 1 1 d .
H58A H 1.1696 -0.1057 0.3014 0.045 Uiso 1 1 calc R
H58B H 1.1717 -0.1963 0.2538 0.045 Uiso 1 1 calc R
H58C H 1.0750 -0.1426 0.3180 0.045 Uiso 1 1 calc R
C59 C 1.2089(4) -0.0860(4) 0.1267(4) 0.0451(17) Uani 1 1 d .
H59A H 1.2459 -0.0533 0.1503 0.068 Uiso 1 1 calc R
H59B H 1.1974 -0.0573 0.0735 0.068 Uiso 1 1 calc R
H59C H 1.2437 -0.1468 0.1112 0.068 Uiso 1 1 calc R
C60 C 1.0583(5) -0.1380(3) 0.1571(4) 0.0443(17) Uani 1 1 d .
H60A H 1.0944 -0.1978 0.1387 0.066 Uiso 1 1 calc R
H60B H 1.0457 -0.1068 0.1053 0.066 Uiso 1 1 calc R
H60C H 0.9987 -0.1414 0.2020 0.066 Uiso 1 1 calc R
C61 C 0.9760(3) 0.2139(3) 0.1005(3) 0.0237(11) Uani 1 1 d .
C62 C 0.9882(4) 0.3063(3) 0.1224(4) 0.0341(13) Uani 1 1 d .
H62A H 0.9387 0.3306 0.1764 0.051 Uiso 1 1 calc R
H62B H 0.9841 0.3453 0.0726 0.051 Uiso 1 1 calc R
H62C H 1.0498 0.3018 0.1319 0.051 Uiso 1 1 calc R
C63 C 1.0489(4) 0.1823(4) 0.0117(3) 0.0325(13) Uani 1 1 d .
H63A H 1.1121 0.1759 0.0179 0.049 Uiso 1 1 calc R
H63B H 1.0411 0.2255 -0.0339 0.049 Uiso 1 1 calc R
H63C H 1.0401 0.1251 -0.0058 0.049 Uiso 1 1 calc R
C64 C 0.8771(4) 0.2207(4) 0.0893(4) 0.0379(15) Uani 1 1 d .
H64A H 0.8705 0.1625 0.0722 0.057 Uiso 1 1 calc R
H64B H 0.8691 0.2630 0.0430 0.057 Uiso 1 1 calc R
H64C H 0.8292 0.2408 0.1458 0.057 Uiso 1 1 calc R

loop_
_atom_site_aniso_label
_atom_site_aniso_U_11
_atom_site_aniso_U_22
_atom_site_aniso_U_33
_atom_site_aniso_U_23
_atom_site_aniso_U_13
_atom_site_aniso_U_12
Hf1 0.01419(10) 0.01625(10) 0.01923(11) -0.00006(8) -0.00469(8) -0.00476(8)
Hf2 0.01582(11) 0.02067(11) 0.01799(11) -0.00235(8) -0.00460(9) -0.00675(9)
O1 0.0213(18) 0.0152(17) 0.0208(18) 0.0009(14) -0.0091(15) -0.0019(14)
O2 0.0264(19) 0.0265(19) 0.0155(17) -0.0021(14) -0.0019(15) -0.0165(16)
O3 0.0135(17) 0.0250(19) 0.0213(18) -0.0041(15) -0.0005(14) -0.0078(14)
O4 0.0210(18) 0.0176(17) 0.0131(16) 0.0019(13) -0.0046(14) -0.0026(14)
N1 0.018(2) 0.021(2) 0.021(2) -0.0013(17) -0.0024(18) -0.0091(17)
N2 0.0141(19) 0.0137(19) 0.019(2) 0.0015(16) -0.0053(17) -0.0012(16)
N3 0.017(2) 0.017(2) 0.017(2) 0.0014(16) -0.0033(17) -0.0073(16)
N4 0.023(2) 0.018(2) 0.015(2) -0.0028(16) -0.0043(17) -0.0086(17)
Cl1 0.0226(6) 0.0181(6) 0.0361(7) -0.0004(5) -0.0130(6) -0.0031(5)
Cl2 0.0228(6) 0.0243(7) 0.0357(8) 0.0058(6) -0.0059(6) -0.0119(5)
Cl3 0.0267(7) 0.0323(7) 0.0330(7) -0.0077(6) -0.0087(6) -0.0145(6)
Cl4 0.0267(7) 0.0261(7) 0.0398(8) 0.0026(6) -0.0134(6) -0.0039(6)
C1 0.011(2) 0.019(2) 0.018(2) -0.0003(19) -0.0005(19) -0.0058(19)
C2 0.018(2) 0.021(3) 0.020(3) 0.008(2) -0.010(2) -0.012(2)
C3 0.017(2) 0.018(2) 0.026(3) 0.001(2) -0.004(2) -0.004(2)
C4 0.019(3) 0.022(3) 0.028(3) 0.007(2) -0.007(2) -0.006(2)
C5 0.022(3) 0.023(3) 0.022(3) 0.002(2) -0.004(2) -0.006(2)
C6 0.013(2) 0.018(2) 0.025(3) 0.002(2) -0.004(2) -0.0059(19)
C7 0.031(3) 0.023(3) 0.026(3) 0.010(2) -0.001(2) 0.005(2)
C8 0.058(4) 0.038(4) 0.033(3) 0.009(3) -0.022(3) 0.005(3)
C9 0.035(3) 0.028(3) 0.035(3) 0.005(3) -0.005(3) 0.000(3)
C10 0.037(4) 0.046(4) 0.060(5) 0.031(3) 0.005(3) -0.001(3)
C11 0.023(3) 0.022(3) 0.022(3) -0.001(2) -0.005(2) -0.005(2)
C12 0.037(3) 0.021(3) 0.033(3) -0.004(2) -0.008(3) -0.005(2)
C13 0.035(3) 0.031(3) 0.027(3) -0.003(2) -0.006(3) -0.001(3)
C14 0.019(3) 0.034(3) 0.028(3) -0.002(2) -0.005(2) 0.004(2)
C15 0.027(3) 0.018(3) 0.036(3) -0.007(2) -0.009(2) 0.001(2)
C16 0.019(3) 0.022(3) 0.020(3) -0.001(2) -0.001(2) -0.005(2)
C17 0.015(2) 0.026(3) 0.017(2) 0.001(2) -0.007(2) -0.006(2)
C18 0.024(3) 0.016(2) 0.030(3) -0.001(2) -0.005(2) -0.007(2)
C19 0.017(2) 0.018(2) 0.019(2) -0.0039(19) -0.006(2) -0.0035(19)
C20 0.016(2) 0.013(2) 0.023(3) -0.0031(19) -0.004(2) 0.0008(19)
C21 0.012(2) 0.021(3) 0.023(3) -0.004(2) -0.006(2) 0.0037(19)
C22 0.023(3) 0.024(3) 0.018(3) -0.003(2) -0.008(2) -0.001(2)
C23 0.017(2) 0.016(2) 0.024(3) 0.001(2) -0.006(2) 0.0007(19)
C24 0.017(2) 0.017(2) 0.025(3) 0.004(2) -0.009(2) -0.0048(19)
C25 0.021(3) 0.025(3) 0.023(3) -0.001(2) -0.002(2) -0.008(2)
C26 0.045(4) 0.066(5) 0.039(4) 0.017(3) -0.005(3) -0.019(4)
C27 0.057(4) 0.072(5) 0.039(4) -0.005(3) 0.002(3) -0.048(4)
C28 0.035(4) 0.044(4) 0.053(4) 0.001(3) 0.010(3) -0.008(3)
C29 0.024(3) 0.026(3) 0.026(3) -0.009(2) -0.008(2) -0.008(2)
C30 0.032(3) 0.028(3) 0.038(3) -0.006(3) -0.008(3) -0.014(3)
C31 0.038(3) 0.049(4) 0.028(3) -0.011(3) -0.011(3) -0.018(3)
C32 0.027(3) 0.033(3) 0.044(4) -0.011(3) -0.018(3) -0.007(2)
C33 0.015(2) 0.016(2) 0.025(3) -0.002(2) -0.005(2) -0.0031(19)
C34 0.018(2) 0.017(2) 0.021(3) -0.003(2) -0.006(2) -0.0057(19)
C35 0.015(2) 0.012(2) 0.026(3) 0.0000(19) -0.009(2) -0.0026(18)
C36 0.015(2) 0.015(2) 0.024(3) -0.001(2) -0.008(2) 0.0007(19)
C37 0.022(3) 0.025(3) 0.017(2) -0.004(2) -0.005(2) -0.001(2)
C38 0.014(2) 0.025(3) 0.021(3) -0.007(2) -0.004(2) -0.004(2)
C39 0.024(3) 0.018(2) 0.022(3) -0.003(2) -0.009(2) -0.004(2)
C40 0.033(3) 0.040(3) 0.028(3) -0.006(3) -0.013(3) -0.016(3)
C41 0.050(4) 0.040(4) 0.039(4) 0.008(3) -0.029(3) -0.022(3)
C42 0.035(3) 0.035(3) 0.049(4) -0.022(3) -0.015(3) -0.002(3)
C43 0.018(3) 0.053(4) 0.017(3) -0.008(2) 0.003(2) -0.017(3)
C44 0.042(4) 0.053(4) 0.036(4) -0.006(3) -0.002(3) -0.032(3)
C45 0.027(3) 0.066(4) 0.025(3) -0.011(3) 0.005(3) -0.025(3)
C46 0.028(3) 0.090(5) 0.023(3) -0.012(3) 0.000(3) -0.024(3)
C47 0.023(3) 0.020(3) 0.026(3) -0.001(2) -0.004(2) -0.012(2)
C48 0.016(2) 0.021(3) 0.021(3) -0.006(2) -0.005(2) -0.004(2)
C49 0.018(2) 0.024(3) 0.022(3) -0.006(2) -0.007(2) -0.003(2)
C50 0.027(3) 0.020(3) 0.024(3) 0.001(2) 0.001(2) -0.010(2)
C51 0.017(2) 0.023(3) 0.016(2) -0.004(2) -0.003(2) -0.011(2)
C52 0.017(2) 0.017(2) 0.025(3) -0.002(2) -0.007(2) -0.006(2)
C53 0.019(2) 0.021(3) 0.020(3) 0.003(2) -0.009(2) -0.012(2)
C54 0.022(3) 0.029(3) 0.014(2) -0.005(2) -0.001(2) -0.012(2)
C55 0.025(3) 0.018(2) 0.019(3) 0.002(2) -0.006(2) -0.009(2)
C56 0.025(3) 0.014(2) 0.021(3) 0.0026(19) -0.007(2) -0.009(2)
C57 0.038(3) 0.018(3) 0.019(3) 0.000(2) -0.008(2) -0.008(2)
C58 0.034(3) 0.026(3) 0.026(3) -0.004(2) -0.006(3) 0.003(2)
C59 0.054(4) 0.023(3) 0.040(4) -0.003(3) 0.009(3) -0.001(3)
C60 0.075(5) 0.019(3) 0.048(4) -0.005(3) -0.033(4) -0.006(3)
C61 0.022(3) 0.033(3) 0.016(3) 0.003(2) -0.005(2) -0.008(2)
C62 0.044(4) 0.030(3) 0.027(3) 0.009(2) -0.010(3) -0.007(3)
C63 0.033(3) 0.042(3) 0.022(3) 0.008(2) -0.007(2) -0.009(3)
C64 0.036(3) 0.053(4) 0.026(3) 0.005(3) -0.015(3) -0.002(3)

loop_
_atom_type_symbol
_atom_type_description
_atom_type_scat_dispersion_real
_atom_type_scat_dispersion_imag
_atom_type_scat_source
C C 0.0033 0.0016 'International Tables Vol C Tables 4.2.6.8 and 6.1.1.4'
H H 0.0000 0.0000 'International Tables Vol C Tables 4.2.6.8 and 6.1.1.4'
Cl Cl 0.1484 0.1585 'International Tables Vol C Tables 4.2.6.8 and 6.1.1.4'
N N 0.0061 0.0033 'International Tables Vol C Tables 4.2.6.8 and 6.1.1.4'
O O 0.0106 0.0060 'International Tables Vol C Tables 4.2.6.8 and 6.1.1.4'
Hf Hf -0.5830 6.1852 'International Tables Vol C Tables 4.2.6.8 and 6.1.1.4'

loop_
_geom_angle_atom_site_label_1
_geom_angle_atom_site_label_2
_geom_angle_atom_site_label_3
_geom_angle
O2 Hf1 O1 152.83(13)
O2 Hf1 N1 86.61(14)
O1 Hf1 N1 73.79(13)
O2 Hf1 Cl1 97.21(11)
O1 Hf1 Cl1 99.21(9)
N1 Hf1 Cl1 169.50(9)
O2 Hf1 Cl2 97.36(9)
O1 Hf1 Cl2 100.89(9)
N1 Hf1 Cl2 89.13(9)
Cl1 Hf1 Cl2 100.02(4)
O2 Hf1 N2 73.18(12)
O1 Hf1 N2 83.80(13)
N1 Hf1 N2 76.20(13)
Cl1 Hf1 N2 95.48(9)
Cl2 Hf1 N2 162.80(9)
O4 Hf2 O3 152.83(12)
O4 Hf2 Cl4 99.29(9)
O3 Hf2 Cl4 97.47(10)
O4 Hf2 N3 84.07(12)
O3 Hf2 N3 73.40(12)
Cl4 Hf2 N3 94.51(10)
O4 Hf2 Cl3 99.47(9)
O3 Hf2 Cl3 97.85(9)
Cl4 Hf2 Cl3 101.78(5)
N3 Hf2 Cl3 162.46(10)
O4 Hf2 N4 73.47(12)
O3 Hf2 N4 86.09(13)
Cl4 Hf2 N4 168.00(9)
N3 Hf2 N4 75.45(13)
Cl3 Hf2 N4 89.01(9)
C1 O1 Hf1 120.9(3)
C20 O2 Hf1 125.8(3)
C33 O3 Hf2 124.5(3)
C52 O4 Hf2 123.0(3)
C2 N1 C15 111.1(4)
C2 N1 C16 110.7(3)
C15 N1 C16 107.1(4)
C2 N1 Hf1 104.9(3)
C15 N1 Hf1 113.9(3)
C16 N1 Hf1 109.2(3)
C19 N2 C18 111.7(4)
C19 N2 C17 111.0(3)
C18 N2 C17 107.5(3)
C19 N2 Hf1 107.9(3)
C18 N2 Hf1 113.1(3)
C17 N2 Hf1 105.4(3)
C34 N3 C48 110.6(4)
C34 N3 C47 112.3(3)
C48 N3 C47 107.8(3)
C34 N3 Hf2 107.5(3)
C48 N3 Hf2 106.9(3)
C47 N3 Hf2 111.7(3)
C51 N4 C50 111.4(3)
C51 N4 C49 111.0(4)
C50 N4 C49 107.5(4)
C51 N4 Hf2 105.9(3)
C50 N4 Hf2 113.4(3)
C49 N4 Hf2 107.6(3)
O1 C1 C2 116.4(4)
O1 C1 C6 124.1(4)
C2 C1 C6 119.5(4)
C1 C2 C3 121.9(4)
C1 C2 N1 115.6(4)
C3 C2 N1 122.4(4)
C4 C3 C2 119.9(5)
C4 C3 H3 120.0
C2 C3 H3 120.0
C3 C4 C5 117.6(5)
C3 C4 C7 122.2(5)
C5 C4 C7 120.0(5)
C6 C5 C4 123.8(5)
C6 C5 H5 118.1
C4 C5 H5 118.1
C5 C6 C1 117.1(4)
C5 C6 C11 121.4(4)
C1 C6 C11 121.4(4)
C10 C7 C4 109.4(4)
C10 C7 C8 108.7(5)
C4 C7 C8 111.5(4)
C10 C7 C9 107.7(5)
C4 C7 C9 112.1(4)
C8 C7 C9 107.2(5)
C7 C8 H8A 109.5
C7 C8 H8B 109.5
H8A C8 H8B 109.5
C7 C8 H8C 109.5
H8A C8 H8C 109.5
H8B C8 H8C 109.5
C7 C9 H9A 109.5
C7 C9 H9B 109.5
H9A C9 H9B 109.5
C7 C9 H9C 109.5
H9A C9 H9C 109.5
H9B C9 H9C 109.5
C7 C10 H10A 109.5
C7 C10 H10B 109.5
H10A C10 H10B 109.5
C7 C10 H10C 109.5
H10A C10 H10C 109.5
H10B C10 H10C 109.5
C13 C11 C6 112.8(4)
C13 C11 C12 108.1(4)
C6 C11 C12 110.1(4)
C13 C11 C14 108.4(4)
C6 C11 C14 109.1(4)
C12 C11 C14 108.1(4)
C11 C12 H12A 109.5
C11 C12 H12B 109.5
H12A C12 H12B 109.5
C11 C12 H12C 109.5
H12A C12 H12C 109.5
H12B C12 H12C 109.5
C11 C13 H13A 109.5
C11 C13 H13B 109.5
H13A C13 H13B 109.5
C11 C13 H13C 109.5
H13A C13 H13C 109.5
H13B C13 H13C 109.5
C11 C14 H14A 109.5
C11 C14 H14B 109.5
H14A C14 H14B 109.5
C11 C14 H14C 109.5
H14A C14 H14C 109.5
H14B C14 H14C 109.5
N1 C15 H15A 109.5
N1 C15 H15B 109.5
H15A C15 H15B 109.5
N1 C15 H15C 109.5
H15A C15 H15C 109.5
H15B C15 H15C 109.5
C17 C16 N1 110.7(4)
C17 C16 H16A 109.5
N1 C16 H16A 109.5
C17 C16 H16B 109.5
N1 C16 H16B 109.5
H16A C16 H16B 108.1
N2 C17 C16 110.5(4)
N2 C17 H17A 109.5
C16 C17 H17A 109.5
N2 C17 H17B 109.5
C16 C17 H17B 109.5
H17A C17 H17B 108.1
N2 C18 H18A 109.5
N2 C18 H18B 109.5
H18A C18 H18B 109.5
N2 C18 H18C 109.5
H18A C18 H18C 109.5
H18B C18 H18C 109.5
C20 C19 C24 121.2(4)
C20 C19 N2 115.4(4)
C24 C19 N2 123.4(4)
O2 C20 C19 116.7(4)
O2 C20 C21 122.8(4)
C19 C20 C21 120.6(4)
C20 C21 C22 116.9(4)
C20 C21 C29 120.2(4)
C22 C21 C29 122.8(4)
C21 C22 C23 123.9(5)
C21 C22 H22 118.1
C23 C22 H22 118.1
C24 C23 C22 117.6(4)
C24 C23 C25 122.6(4)
C22 C23 C25 119.8(4)
C23 C24 C19 119.8(4)
C23 C24 H24 120.1
C19 C24 H24 120.1
C28 C25 C27 108.0(5)
C28 C25 C26 108.4(5)
C27 C25 C26 107.7(5)
C28 C25 C23 110.2(4)
C27 C25 C23 112.5(4)
C26 C25 C23 110.0(4)
C25 C26 H26A 109.5
C25 C26 H26B 109.5
H26A C26 H26B 109.5
C25 C26 H26C 109.5
H26A C26 H26C 109.5
H26B C26 H26C 109.5
C25 C27 H27A 109.5
C25 C27 H27B 109.5
H27A C27 H27B 109.5
C25 C27 H27C 109.5
H27A C27 H27C 109.5
H27B C27 H27C 109.5
C25 C28 H28A 109.5
C25 C28 H28B 109.5
H28A C28 H28B 109.5
C25 C28 H28C 109.5
H28A C28 H28C 109.5
H28B C28 H28C 109.5
C31 C29 C32 108.6(4)
C31 C29 C30 108.1(4)
C32 C29 C30 109.2(4)
C31 C29 C21 112.1(4)
C32 C29 C21 108.4(4)
C30 C29 C21 110.4(4)
C29 C30 H30A 109.5
C29 C30 H30B 109.5
H30A C30 H30B 109.5
C29 C30 H30C 109.5
H30A C30 H30C 109.5
H30B C30 H30C 109.5
C29 C31 H31A 109.5
C29 C31 H31B 109.5
H31A C31 H31B 109.5
C29 C31 H31C 109.5
H31A C31 H31C 109.5
H31B C31 H31C 109.5
C29 C32 H32A 109.5
C29 C32 H32B 109.5
H32A C32 H32B 109.5
C29 C32 H32C 109.5
H32A C32 H32C 109.5
H32B C32 H32C 109.5
O3 C33 C34 117.3(4)
O3 C33 C38 122.3(4)
C34 C33 C38 120.4(4)
C35 C34 C33 121.2(4)
C35 C34 N3 123.5(4)
C33 C34 N3 115.2(4)
C34 C35 C36 120.0(4)
C34 C35 H35 120.0
C36 C35 H35 120.0
C35 C36 C37 117.6(4)
C35 C36 C39 123.7(4)
C37 C36 C39 118.7(4)
C38 C37 C36 124.0(5)
C38 C37 H37 118.0
C36 C37 H37 118.0
C37 C38 C33 116.7(4)
C37 C38 C43 122.6(4)
C33 C38 C43 120.6(4)
C41 C39 C40 108.0(4)
C41 C39 C42 109.8(5)
C40 C39 C42 107.9(4)
C41 C39 C36 109.4(4)
C40 C39 C36 112.2(4)
C42 C39 C36 109.6(4)
C39 C40 H40A 109.5
C39 C40 H40B 109.5
H40A C40 H40B 109.5
C39 C40 H40C 109.5
H40A C40 H40C 109.5
H40B C40 H40C 109.5
C39 C41 H41A 109.5
C39 C41 H41B 109.5
H41A C41 H41B 109.5
C39 C41 H41C 109.5
H41A C41 H41C 109.5
H41B C41 H41C 109.5
C39 C42 H42A 109.5
C39 C42 H42B 109.5
H42A C42 H42B 109.5
C39 C42 H42C 109.5
H42A C42 H42C 109.5
H42B C42 H42C 109.5
C46 C43 C45 108.0(5)
C46 C43 C38 108.4(4)
C45 C43 C38 113.1(4)
C46 C43 C44 109.9(5)
C45 C43 C44 106.9(5)
C38 C43 C44 110.6(4)
C43 C44 H44A 109.5
C43 C44 H44B 109.5
H44A C44 H44B 109.5
C43 C44 H44C 109.5
H44A C44 H44C 109.5
H44B C44 H44C 109.5
C43 C45 H45A 109.5
C43 C45 H45B 109.5
H45A C45 H45B 109.5
C43 C45 H45C 109.5
H45A C45 H45C 109.5
H45B C45 H45C 109.5
C43 C46 H46A 109.5
C43 C46 H46B 109.5
H46A C46 H46B 109.5
C43 C46 H46C 109.5
H46A C46 H46C 109.5
H46B C46 H46C 109.5
N3 C47 H47A 109.5
N3 C47 H47B 109.5
H47A C47 H47B 109.5
N3 C47 H47C 109.5
H47A C47 H47C 109.5
H47B C47 H47C 109.5
C49 C48 N3 110.3(4)
C49 C48 H48A 109.6
N3 C48 H48A 109.6
C49 C48 H48B 109.6
N3 C48 H48B 109.6
H48A C48 H48B 108.1
C48 C49 N4 110.5(4)
C48 C49 H49A 109.6
N4 C49 H49A 109.6
C48 C49 H49B 109.6
N4 C49 H49B 109.6
H49A C49 H49B 108.1
N4 C50 H50A 109.5
N4 C50 H50B 109.5
H50A C50 H50B 109.5
N4 C50 H50C 109.5
H50A C50 H50C 109.5
H50B C50 H50C 109.5
C56 C51 C52 120.6(4)
C56 C51 N4 123.6(4)
C52 C51 N4 115.8(4)
O4 C52 C53 122.9(4)
O4 C52 C51 116.5(4)
C53 C52 C51 120.5(4)
C54 C53 C52 116.3(4)
C54 C53 C61 122.6(4)
C52 C53 C61 121.0(4)
C53 C54 C55 125.0(5)
C53 C54 H54 117.5
C55 C54 H54 117.5
C56 C55 C54 116.3(4)
C56 C55 C57 122.2(4)
C54 C55 C57 121.2(4)
C51 C56 C55 121.3(4)
C51 C56 H56 119.4
C55 C56 H56 119.4
C58 C57 C55 112.9(4)
C58 C57 C59 108.4(5)
C55 C57 C59 112.4(4)
C58 C57 C60 107.9(4)
C55 C57 C60 107.0(4)
C59 C57 C60 108.1(5)
C57 C58 H58A 109.5
C57 C58 H58B 109.5
H58A C58 H58B 109.5
C57 C58 H58C 109.5
H58A C58 H58C 109.5
H58B C58 H58C 109.5
C57 C59 H59A 109.5
C57 C59 H59B 109.5
H59A C59 H59B 109.5
C57 C59 H59C 109.5
H59A C59 H59C 109.5
H59B C59 H59C 109.5
C57 C60 H60A 109.5
C57 C60 H60B 109.5
H60A C60 H60B 109.5
C57 C60 H60C 109.5
H60A C60 H60C 109.5
H60B C60 H60C 109.5
C63 C61 C53 111.4(4)
C63 C61 C62 107.6(4)
C53 C61 C62 111.2(4)
C63 C61 C64 108.2(4)
C53 C61 C64 109.0(4)
C62 C61 C64 109.4(5)
C61 C62 H62A 109.5
C61 C62 H62B 109.5
H62A C62 H62B 109.5
C61 C62 H62C 109.5
H62A C62 H62C 109.5
H62B C62 H62C 109.5
C61 C63 H63A 109.5
C61 C63 H63B 109.5
H63A C63 H63B 109.5
C61 C63 H63C 109.5
H63A C63 H63C 109.5
H63B C63 H63C 109.5
C61 C64 H64A 109.5
C61 C64 H64B 109.5
H64A C64 H64B 109.5
C61 C64 H64C 109.5
H64A C64 H64C 109.5
H64B C64 H64C 109.5

loop_
_geom_bond_atom_site_label_1
_geom_bond_atom_site_label_2
_geom_bond_distance
Hf1 O2 1.967(3)
Hf1 O1 1.996(3)
Hf1 N1 2.362(4)
Hf1 Cl1 2.3746(12)
Hf1 Cl2 2.3866(12)
Hf1 N2 2.402(4)
Hf2 O4 1.987(3)
Hf2 O3 1.990(3)
Hf2 Cl4 2.3804(13)
Hf2 N3 2.386(4)
Hf2 Cl3 2.3920(12)
Hf2 N4 2.406(4)
O1 C1 1.354(5)
O2 C20 1.370(5)
O3 C33 1.349(5)
O4 C52 1.370(5)
N1 C2 1.472(6)
N1 C15 1.494(6)
N1 C16 1.512(6)
N2 C19 1.462(6)
N2 C18 1.489(5)
N2 C17 1.499(6)
N3 C34 1.468(6)
N3 C48 1.500(6)
N3 C47 1.503(5)
N4 C51 1.462(6)
N4 C50 1.491(5)
N4 C49 1.495(5)
C1 C2 1.391(6)
C1 C6 1.399(6)
C2 C3 1.391(6)
C3 C4 1.373(7)
C3 H3 0.9500
C4 C5 1.406(7)
C4 C7 1.527(7)
C5 C6 1.391(6)
C5 H5 0.9500
C6 C11 1.532(6)
C7 C10 1.518(7)
C7 C8 1.527(8)
C7 C9 1.530(7)
C8 H8A 0.9800
C8 H8B 0.9800
C8 H8C 0.9800
C9 H9A 0.9800
C9 H9B 0.9800
C9 H9C 0.9800
C10 H10A 0.9800
C10 H10B 0.9800
C10 H10C 0.9800
C11 C13 1.515(7)
C11 C12 1.542(7)
C11 C14 1.545(6)
C12 H12A 0.9800
C12 H12B 0.9800
C12 H12C 0.9800
C13 H13A 0.9800
C13 H13B 0.9800
C13 H13C 0.9800
C14 H14A 0.9800
C14 H14B 0.9800
C14 H14C 0.9800
C15 H15A 0.9800
C15 H15B 0.9800
C15 H15C 0.9800
C16 C17 1.510(6)
C16 H16A 0.9900
C16 H16B 0.9900
C17 H17A 0.9900
C17 H17B 0.9900
C18 H18A 0.9800
C18 H18B 0.9800
C18 H18C 0.9800
C19 C20 1.384(6)
C19 C24 1.390(6)
C20 C21 1.385(6)
C21 C22 1.385(6)
C21 C29 1.559(6)
C22 C23 1.396(6)
C22 H22 0.9500
C23 C24 1.376(6)
C23 C25 1.532(6)
C24 H24 0.9500
C25 C28 1.505(7)
C25 C27 1.523(7)
C25 C26 1.529(7)
C26 H26A 0.9800
C26 H26B 0.9800
C26 H26C 0.9800
C27 H27A 0.9800
C27 H27B 0.9800
C27 H27C 0.9800
C28 H28A 0.9800
C28 H28B 0.9800
C28 H28C 0.9800
C29 C31 1.516(7)
C29 C32 1.526(7)
C29 C30 1.535(7)
C30 H30A 0.9800
C30 H30B 0.9800
C30 H30C 0.9800
C31 H31A 0.9800
C31 H31B 0.9800
C31 H31C 0.9800
C32 H32A 0.9800
C32 H32B 0.9800
C32 H32C 0.9800
C33 C34 1.386(6)
C33 C38 1.403(6)
C34 C35 1.385(6)
C35 C36 1.388(6)
C35 H35 0.9500
C36 C37 1.395(6)
C36 C39 1.537(6)
C37 C38 1.386(6)
C37 H37 0.9500
C38 C43 1.534(6)
C39 C41 1.517(7)
C39 C40 1.517(7)
C39 C42 1.532(7)
C40 H40A 0.9800
C40 H40B 0.9800
C40 H40C 0.9800
C41 H41A 0.9800
C41 H41B 0.9800
C41 H41C 0.9800
C42 H42A 0.9800
C42 H42B 0.9800
C42 H42C 0.9800
C43 C46 1.502(8)
C43 C45 1.532(7)
C43 C44 1.553(7)
C44 H44A 0.9800
C44 H44B 0.9800
C44 H44C 0.9800
C45 H45A 0.9800
C45 H45B 0.9800
C45 H45C 0.9800
C46 H46A 0.9800
C46 H46B 0.9800
C46 H46C 0.9800
C47 H47A 0.9800
C47 H47B 0.9800
C47 H47C 0.9800
C48 C49 1.495(6)
C48 H48A 0.9900
C48 H48B 0.9900
C49 H49A 0.9900
C49 H49B 0.9900
C50 H50A 0.9800
C50 H50B 0.9800
C50 H50C 0.9800
C51 C56 1.373(6)
C51 C52 1.399(6)
C52 C53 1.399(6)
C53 C54 1.377(7)
C53 C61 1.532(6)
C54 C55 1.406(6)
C54 H54 0.9500
C55 C56 1.384(6)
C55 C57 1.521(7)
C56 H56 0.9500
C57 C58 1.485(7)
C57 C59 1.523(7)
C57 C60 1.548(7)
C58 H58A 0.9800
C58 H58B 0.9800
C58 H58C 0.9800
C59 H59A 0.9800
C59 H59B 0.9800
C59 H59C 0.9800
C60 H60A 0.9800
C60 H60B 0.9800
C60 H60C 0.9800
C61 C63 1.526(7)
C61 C62 1.540(7)
C61 C64 1.547(7)
C62 H62A 0.9800
C62 H62B 0.9800
C62 H62C 0.9800
C63 H63A 0.9800
C63 H63B 0.9800
C63 H63C 0.9800
C64 H64A 0.9800
C64 H64B 0.9800
C64 H64C 0.9800

loop_
_geom_torsion_atom_site_label_1
_geom_torsion_atom_site_label_2
_geom_torsion_atom_site_label_3
_geom_torsion_atom_site_label_4
_geom_torsion
O2 Hf1 O1 C1 -71.2(4)
N1 Hf1 O1 C1 -25.7(3)
Cl1 Hf1 O1 C1 162.4(3)
Cl2 Hf1 O1 C1 60.2(3)
N2 Hf1 O1 C1 -103.1(3)
O1 Hf1 O2 C20 -43.5(5)
N1 Hf1 O2 C20 -86.8(4)
Cl1 Hf1 O2 C20 83.4(4)
Cl2 Hf1 O2 C20 -175.5(3)
N2 Hf1 O2 C20 -10.2(3)
O4 Hf2 O3 C33 48.7(5)
Cl4 Hf2 O3 C33 -79.1(3)
N3 Hf2 O3 C33 13.4(3)
Cl3 Hf2 O3 C33 177.9(3)
N4 Hf2 O3 C33 89.4(3)
O3 Hf2 O4 C52 63.5(4)
Cl4 Hf2 O4 C52 -169.1(3)
N3 Hf2 O4 C52 97.3(3)
Cl3 Hf2 O4 C52 -65.4(3)
N4 Hf2 O4 C52 20.8(3)
O2 Hf1 N1 C2 -176.0(3)
O1 Hf1 N1 C2 23.0(2)
Cl1 Hf1 N1 C2 72.3(6)
Cl2 Hf1 N1 C2 -78.6(2)
N2 Hf1 N1 C2 110.5(3)
O2 Hf1 N1 C15 -54.3(3)
O1 Hf1 N1 C15 144.7(3)
Cl1 Hf1 N1 C15 -166.0(4)
Cl2 Hf1 N1 C15 43.1(3)
N2 Hf1 N1 C15 -127.8(3)
O2 Hf1 N1 C16 65.4(3)
O1 Hf1 N1 C16 -95.6(3)
Cl1 Hf1 N1 C16 -46.3(7)
Cl2 Hf1 N1 C16 162.8(3)
N2 Hf1 N1 C16 -8.1(3)
O2 Hf1 N2 C19 6.8(3)
O1 Hf1 N2 C19 172.2(3)
N1 Hf1 N2 C19 97.4(3)
Cl1 Hf1 N2 C19 -89.1(3)
Cl2 Hf1 N2 C19 65.2(5)
O2 Hf1 N2 C18 130.9(3)
O1 Hf1 N2 C18 -63.7(3)
N1 Hf1 N2 C18 -138.5(3)
Cl1 Hf1 N2 C18 35.0(3)
Cl2 Hf1 N2 C18 -170.7(3)
O2 Hf1 N2 C17 -111.9(3)
O1 Hf1 N2 C17 53.5(3)
N1 Hf1 N2 C17 -21.3(3)
Cl1 Hf1 N2 C17 152.2(3)
Cl2 Hf1 N2 C17 -53.5(5)
O4 Hf2 N3 C34 -175.4(3)
O3 Hf2 N3 C34 -10.7(3)
Cl4 Hf2 N3 C34 85.7(3)
Cl3 Hf2 N3 C34 -72.6(4)
N4 Hf2 N3 C34 -100.9(3)
O4 Hf2 N3 C48 -56.6(3)
O3 Hf2 N3 C48 108.0(3)
Cl4 Hf2 N3 C48 -155.5(3)
Cl3 Hf2 N3 C48 46.1(5)
N4 Hf2 N3 C48 17.8(3)
O4 Hf2 N3 C47 61.0(3)
O3 Hf2 N3 C47 -134.4(3)
Cl4 Hf2 N3 C47 -37.9(3)
Cl3 Hf2 N3 C47 163.7(3)
N4 Hf2 N3 C47 135.4(3)
O4 Hf2 N4 C51 -18.2(2)
O3 Hf2 N4 C51 179.9(3)
Cl4 Hf2 N4 C51 -72.3(5)
N3 Hf2 N4 C51 -106.2(3)
Cl3 Hf2 N4 C51 82.0(2)
O4 Hf2 N4 C50 -140.6(3)
O3 Hf2 N4 C50 57.5(3)
Cl4 Hf2 N4 C50 165.2(4)
N3 Hf2 N4 C50 131.3(3)
Cl3 Hf2 N4 C50 -40.5(3)
O4 Hf2 N4 C49 100.6(3)
O3 Hf2 N4 C49 -61.3(3)
Cl4 Hf2 N4 C49 46.4(6)
N3 Hf2 N4 C49 12.5(3)
Cl3 Hf2 N4 C49 -159.3(3)
Hf1 O1 C1 C2 22.6(5)
Hf1 O1 C1 C6 -154.9(3)
O1 C1 C2 C3 -175.8(4)
C6 C1 C2 C3 1.9(7)
O1 C1 C2 N1 2.7(6)
C6 C1 C2 N1 -179.7(4)
C15 N1 C2 C1 -143.7(4)
C16 N1 C2 C1 97.4(5)
Hf1 N1 C2 C1 -20.2(4)
C15 N1 C2 C3 34.7(6)
C16 N1 C2 C3 -84.2(5)
Hf1 N1 C2 C3 158.2(4)
C1 C2 C3 C4 1.5(7)
N1 C2 C3 C4 -176.9(4)
C2 C3 C4 C5 -3.2(7)
C2 C3 C4 C7 172.7(4)
C3 C4 C5 C6 1.9(7)
C7 C4 C5 C6 -174.1(4)
C4 C5 C6 C1 1.3(7)
C4 C5 C6 C11 178.3(4)
O1 C1 C6 C5 174.3(4)
C2 C1 C6 C5 -3.1(6)
O1 C1 C6 C11 -2.7(7)
C2 C1 C6 C11 179.9(4)
C3 C4 C7 C10 -111.2(6)
C5 C4 C7 C10 64.7(6)
C3 C4 C7 C8 128.6(5)
C5 C4 C7 C8 -55.6(6)
C3 C4 C7 C9 8.3(7)
C5 C4 C7 C9 -175.9(5)
C5 C6 C11 C13 5.5(6)
C1 C6 C11 C13 -177.6(4)
C5 C6 C11 C12 126.4(5)
C1 C6 C11 C12 -56.7(6)
C5 C6 C11 C14 -115.1(5)
C1 C6 C11 C14 61.8(6)
C2 N1 C16 C17 -77.5(5)
C15 N1 C16 C17 161.2(4)
Hf1 N1 C16 C17 37.4(4)
C19 N2 C17 C16 -67.2(5)
C18 N2 C17 C16 170.3(4)
Hf1 N2 C17 C16 49.4(4)
N1 C16 C17 N2 -60.9(5)
C18 N2 C19 C20 -128.6(4)
C17 N2 C19 C20 111.3(4)
Hf1 N2 C19 C20 -3.7(5)
C18 N2 C19 C24 50.3(6)
C17 N2 C19 C24 -69.8(5)
Hf1 N2 C19 C24 175.2(4)
Hf1 O2 C20 C19 11.6(6)
Hf1 O2 C20 C21 -167.8(3)
C24 C19 C20 O2 177.7(4)
N2 C19 C20 O2 -3.4(6)
C24 C19 C20 C21 -2.8(7)
N2 C19 C20 C21 176.1(4)
O2 C20 C21 C22 -178.8(4)
C19 C20 C21 C22 1.7(7)
O2 C20 C21 C29 4.8(7)
C19 C20 C21 C29 -174.7(4)
C20 C21 C22 C23 1.0(7)
C29 C21 C22 C23 177.3(4)
C21 C22 C23 C24 -2.6(7)
C21 C22 C23 C25 178.0(4)
C22 C23 C24 C19 1.5(7)
C25 C23 C24 C19 -179.1(4)
C20 C19 C24 C23 1.1(7)
N2 C19 C24 C23 -177.7(4)
C24 C23 C25 C28 119.7(5)
C22 C23 C25 C28 -60.9(6)
C24 C23 C25 C27 -0.9(7)
C22 C23 C25 C27 178.5(5)
C24 C23 C25 C26 -120.9(5)
C22 C23 C25 C26 58.4(6)
C20 C21 C29 C31 179.6(4)
C22 C21 C29 C31 3.4(7)
C20 C21 C29 C32 59.8(6)
C22 C21 C29 C32 -116.4(5)
C20 C21 C29 C30 -59.8(6)
C22 C21 C29 C30 123.9(5)
Hf2 O3 C33 C34 -13.4(6)
Hf2 O3 C33 C38 165.2(3)
O3 C33 C34 C35 -177.9(4)
C38 C33 C34 C35 3.5(7)
O3 C33 C34 N3 1.1(6)
C38 C33 C34 N3 -177.5(4)
C48 N3 C34 C35 70.9(5)
C47 N3 C34 C35 -49.6(6)
Hf2 N3 C34 C35 -172.8(4)
C48 N3 C34 C33 -108.1(5)
C47 N3 C34 C33 131.5(4)
Hf2 N3 C34 C33 8.2(5)
C33 C34 C35 C36 -1.4(7)
N3 C34 C35 C36 179.7(4)
C34 C35 C36 C37 -1.1(7)
C34 C35 C36 C39 179.2(4)
C35 C36 C37 C38 1.7(7)
C39 C36 C37 C38 -178.6(4)
C36 C37 C38 C33 0.2(7)
C36 C37 C38 C43 -178.4(5)
O3 C33 C38 C37 178.6(4)
C34 C33 C38 C37 -2.8(7)
O3 C33 C38 C43 -2.7(7)
C34 C33 C38 C43 175.8(5)
C35 C36 C39 C41 -116.7(5)
C37 C36 C39 C41 63.6(6)
C35 C36 C39 C40 3.1(7)
C37 C36 C39 C40 -176.6(4)
C35 C36 C39 C42 123.0(5)
C37 C36 C39 C42 -56.7(6)
C37 C38 C43 C46 115.4(5)
C33 C38 C43 C46 -63.2(6)
C37 C38 C43 C45 -4.2(8)
C33 C38 C43 C45 177.2(5)
C37 C38 C43 C44 -124.1(5)
C33 C38 C43 C44 57.3(6)
C34 N3 C48 C49 69.3(4)
C47 N3 C48 C49 -167.6(4)
Hf2 N3 C48 C49 -47.4(4)
N3 C48 C49 N4 63.1(5)
C51 N4 C49 C48 73.0(5)
C50 N4 C49 C48 -164.9(4)
Hf2 N4 C49 C48 -42.5(4)
C50 N4 C51 C56 -39.3(6)
C49 N4 C51 C56 80.5(5)
Hf2 N4 C51 C56 -163.0(4)
C50 N4 C51 C52 139.2(4)
C49 N4 C51 C52 -101.1(5)
Hf2 N4 C51 C52 15.5(4)
Hf2 O4 C52 C53 159.8(3)
Hf2 O4 C52 C51 -19.0(5)
C56 C51 C52 O4 177.1(4)
N4 C51 C52 O4 -1.4(6)
C56 C51 C52 C53 -1.8(7)
N4 C51 C52 C53 179.7(4)
O4 C52 C53 C54 -176.8(4)
C51 C52 C53 C54 2.0(6)
O4 C52 C53 C61 -0.4(7)
C51 C52 C53 C61 178.4(4)
C52 C53 C54 C55 -0.6(7)
C61 C53 C54 C55 -176.9(4)
C53 C54 C55 C56 -1.1(7)
C53 C54 C55 C57 172.0(4)
C52 C51 C56 C55 0.0(7)
N4 C51 C56 C55 178.4(4)
C54 C55 C56 C51 1.3(7)
C57 C55 C56 C51 -171.6(4)
C56 C55 C57 C58 -20.3(7)
C54 C55 C57 C58 167.1(4)
C56 C55 C57 C59 -143.3(5)
C54 C55 C57 C59 44.1(6)
C56 C55 C57 C60 98.2(5)
C54 C55 C57 C60 -74.5(6)
C54 C53 C61 C63 -8.0(6)
C52 C53 C61 C63 175.8(4)
C54 C53 C61 C62 -128.1(5)
C52 C53 C61 C62 55.8(6)
C54 C53 C61 C64 111.3(5)
C52 C53 C61 C64 -64.9(6)
